data_7131542
loop_
_publ_author_name
'Inoue, Ryo'
'Furumoto, Kyosuke'
'Morisaki, Yasuhiro'

_publ_section_title
;
 Syntheses of heterotriptycenes and their Pt complexes that emit
 circularly polarised fluorescence and phosphorescence.
;
_journal_issue 37
_journal_name_full 'Chemical communications (Cambridge, England)'
_journal_page_first 5571
_journal_page_last 5574
_journal_paper_doi 10.1039/d3cc01190a
_journal_volume 59
_journal_year 2023
_chemical_absolute_configuration ad
_chemical_formula_moiety 'Br, 0.5(C29 H20.978 N O4), 0.5(C29 H22 N O4), 0.5(C4 O)'
_chemical_formula_sum 'C33 H22 Br N O6'
_chemical_formula_weight 608.42
_space_group_crystal_system orthorhombic
_space_group_IT_number 20
_space_group_name_Hall 'C 2c 2'
_space_group_name_H-M_alt 'C 2 2 21'
_atom_sites_solution_hydrogens geom
_atom_sites_solution_primary direct
_audit_creation_date 2023-02-16
_audit_creation_method
;
Olex2 1.5
(compiled 2022.04.07 svn.rca3783a0 for OlexSys, GUI svn.r6498)
;
_audit_update_record
;
2023-03-04 deposited with the CCDC.	2023-04-11 downloaded from the CCDC.
;
_cell_angle_alpha 90
_cell_angle_beta 90
_cell_angle_gamma 90
_cell_formula_units_Z 16
_cell_length_a 12.3684(14)
_cell_length_b 14.0492(13)
_cell_length_c 60.098(8)
_cell_measurement_reflns_used 3216
_cell_measurement_temperature 150
_cell_measurement_theta_max 30.7780
_cell_measurement_theta_min 2.2390
_cell_volume 10443(2)
_computing_cell_refinement 'CrysAlisPro 1.171.40.53 (Rigaku OD, 2019)'
_computing_data_collection 'CrysAlisPro 1.171.40.53 (Rigaku OD, 2019)'
_computing_data_reduction 'CrysAlisPro 1.171.40.53 (Rigaku OD, 2019)'
_computing_molecular_graphics 'Olex2 1.5 (Dolomanov et al., 2009)'
_computing_publication_material 'Olex2 1.5 (Dolomanov et al., 2009)'
_computing_structure_refinement 'SHELXL 2019/2 (Sheldrick, 2015)'
_computing_structure_solution 'SHELXS  (Sheldrick, 2008)'
_diffrn_ambient_temperature 150
_diffrn_detector 'CCD plate'
_diffrn_measured_fraction_theta_full 0.971
_diffrn_measured_fraction_theta_max 0.901
_diffrn_measurement_details
;
List of Runs (angles in degrees, time in seconds):

  # Type    Start    End  Width  t~exp~   \w     \q     \k     \f   Frames
#--------------------------------------------------------------------------
  1  \w   -110.00  70.00   0.50   60.00    --  -20.00  45.00   0.00  360
;
_diffrn_measurement_device 'abstract diffractometer'
_diffrn_measurement_device_type 'dtrek-CrysAlisPro-abstract goniometer imported rigaku-d*trek images'
_diffrn_measurement_method '\w scans'
_diffrn_orient_matrix_type 'CrysAlisPro convention (1999,Acta A55,543-557)'
_diffrn_orient_matrix_UB_11 0.0269672000
_diffrn_orient_matrix_UB_12 0.0375669000
_diffrn_orient_matrix_UB_13 0.0055993000
_diffrn_orient_matrix_UB_21 0.0115454000
_diffrn_orient_matrix_UB_22 0.0216793000
_diffrn_orient_matrix_UB_23 -0.0103819000
_diffrn_orient_matrix_UB_31 -0.0492765000
_diffrn_orient_matrix_UB_32 0.0257718000
_diffrn_orient_matrix_UB_33 0.0006040000
_diffrn_radiation_monochromator graphite
_diffrn_radiation_probe x-ray
_diffrn_radiation_type 'Mo K\a'
_diffrn_radiation_wavelength 0.71073
_diffrn_reflns_av_R_equivalents 0.0920
_diffrn_reflns_av_unetI/netI 0.1646
_diffrn_reflns_Laue_measured_fraction_full 0.971
_diffrn_reflns_Laue_measured_fraction_max 0.901
_diffrn_reflns_limit_h_max 18
_diffrn_reflns_limit_h_min -13
_diffrn_reflns_limit_k_max 19
_diffrn_reflns_limit_k_min -11
_diffrn_reflns_limit_l_max 86
_diffrn_reflns_limit_l_min -81
_diffrn_reflns_number 23524
_diffrn_reflns_point_group_measured_fraction_full 0.954
_diffrn_reflns_point_group_measured_fraction_max 0.856
_diffrn_reflns_theta_full 25.242
_diffrn_reflns_theta_max 31.213
_diffrn_reflns_theta_min 2.033
_diffrn_source 'fine-focus sealed X-ray tube'
_diffrn_source_type 'Enhance (Mo) X-ray Source'
_exptl_absorpt_coefficient_mu 1.625
_exptl_absorpt_correction_T_max 1.00000
_exptl_absorpt_correction_T_min 0.28376
_exptl_absorpt_correction_type multi-scan
_exptl_absorpt_process_details
;
CrysAlisPro 1.171.40.53 (Rigaku Oxford Diffraction, 2019)
Empirical absorption correction using spherical harmonics,
 implemented in SCALE3 ABSPACK scaling algorithm.
;
_exptl_crystal_colour 'clear light colourless'
_exptl_crystal_colour_lustre clear
_exptl_crystal_colour_modifier light
_exptl_crystal_colour_primary colourless
_exptl_crystal_density_diffrn 1.548
_exptl_crystal_description plate
_exptl_crystal_F_000 4960
_exptl_crystal_size_max 0.05
_exptl_crystal_size_mid 0.05
_exptl_crystal_size_min 0.01
_refine_diff_density_max 1.408
_refine_diff_density_min -1.527
_refine_diff_density_rms 0.228
_refine_ls_abs_structure_details
;
 Flack x determined using 2035 quotients [(I+)-(I-)]/[(I+)+(I-)]
 (Parsons, Flack and Wagner, Acta Cryst. B69 (2013) 249-259).
;
_refine_ls_abs_structure_Flack 0.095(18)
_refine_ls_extinction_coef 0.0152(13)
_refine_ls_extinction_expression Fc^*^=kFc[1+0.001xFc^2^\l^3^/sin(2\q)]^-1/4^
_refine_ls_extinction_method 'SHELXL-2019/2 (Sheldrick 2019)'
_refine_ls_goodness_of_fit_ref 1.059
_refine_ls_hydrogen_treatment constr
_refine_ls_matrix_type full
_refine_ls_number_parameters 691
_refine_ls_number_reflns 14515
_refine_ls_number_restraints 664
_refine_ls_restrained_S_all 1.041
_refine_ls_R_factor_all 0.2190
_refine_ls_R_factor_gt 0.1719
_refine_ls_shift/su_max 0.000
_refine_ls_shift/su_mean 0.000
_refine_ls_structure_factor_coef Fsqd
_refine_ls_weighting_details 'w=1/[\s^2^(Fo^2^)+(0.1696P)^2^+258.7294P] where P=(Fo^2^+2Fc^2^)/3'
_refine_ls_weighting_scheme calc
_refine_ls_wR_factor_gt 0.3799
_refine_ls_wR_factor_ref 0.4118
_reflns_Friedel_coverage 0.752
_reflns_Friedel_fraction_full 0.933
_reflns_Friedel_fraction_max 0.802
_reflns_number_gt 9237
_reflns_number_total 14515
_reflns_threshold_expression 'I > 2\s(I)'
_cod_data_source_file d3cc01190a2.cif
_cod_data_source_block 20230209-pydmadf1-hbr2
_cod_depositor_comments 'Adding full bibliography for 7131542--7131543.cif.'
_cod_database_code 7131542
_shelx_shelxl_version_number 2019/2
_chemical_oxdiff_formula C26H30NO4Br
_shelx_space_group_comment
;
The symmetry employed for this shelxl refinement is uniquely defined
by the following loop, which should always be used as a source of
symmetry information in preference to the above space-group names.
They are only intended as comments.
;
_shelx_estimated_absorpt_t_max 0.984
_shelx_estimated_absorpt_t_min 0.923
_olex2_refinement_description
;
1. Fixed Uiso
 At 1.2 times of:
  All C(H) groups, All N(H) groups
 At 1.5 times of:
  All C(H,H,H) groups
2. Restrained distances
 C45-C61 \\sim C45-C61A
 with sigma of 0.02
 O4-O8 \\sim O4A-O8A
 with sigma of 0.04
 C61-O4 \\sim C61A-O4A
 with sigma of 0.02
 C61-O8 \\sim C61A-O8A
 with sigma of 0.02
 C61-C12 \\sim C61A-C12A
 with sigma of 0.04
 C45-O8 \\sim C45-O8A
 with sigma of 0.04
 O8-C12 \\sim O8A-C12A
 with sigma of 0.02
 C45-O4 \\sim C45-O4A
 with sigma of 0.04
 C56-C7 \\sim C56A-C7A
 with sigma of 0.04
 C60-O7 \\sim C60-O7A
 with sigma of 0.04
 C56-C60 \\sim C56A-C60
 with sigma of 0.02
 C60-O5 \\sim C60-O5A
 with sigma of 0.04
 C56-O5 \\sim C56A-O5A
 with sigma of 0.02
 O5-O7 \\sim O5A-O7A
 with sigma of 0.04
 C56-O7 \\sim C56A-O7A
 with sigma of 0.02
 O5-C7 \\sim O5A-C7A
 with sigma of 0.02
3. Uiso/Uaniso restraints and constraints
C56 \\sim O7 \\sim O5 \\sim C60: within 1.7A with sigma of 0.04 and sigma for
terminal atoms of 0.08 within 1.7A
C14 \\sim C20 \\sim C1 \\sim C38: within 1.7A with sigma of 0.04 and sigma for
terminal atoms of 0.08 within 1.7A
Uanis(C12) \\sim Ueq, Uanis(O8) \\sim Ueq, : with sigma of 0.1 and sigma for
terminal atoms of 0.2
Uanis(O8) \\sim Ueq, Uanis(C12) \\sim Ueq: with sigma of 0.01 and sigma for
terminal atoms of 0.02
Uanis(C41) \\sim Ueq: with sigma of 0.01 and sigma for terminal atoms of 0.02
Uanis(C14) \\sim Ueq: with sigma of 0.01 and sigma for terminal atoms of 0.02
Uanis(C56) \\sim Ueq: with sigma of 0.01 and sigma for terminal atoms of 0.02
4. Rigid body (RIGU) restrains
 All non-hydrogen atoms
 with sigma for 1-2 distances of 0.004 and sigma for 1-3 distances of 0.004
 C12, O8, C61, O4, C45
 with sigma for 1-2 distances of 0.002 and sigma for 1-3 distances of 0.002
 C56, C60, O5, C7
 with sigma for 1-2 distances of 0.002 and sigma for 1-3 distances of 0.002
5. Others
 Sof(C12A)=Sof(H12D)=Sof(H12E)=Sof(H12F)=Sof(O8A)=Sof(C61A)=Sof(O4A)=1-FVAR(1)
 Sof(C61)=Sof(O4)=Sof(O8)=Sof(C12)=Sof(H12A)=Sof(H12B)=Sof(H12C)=FVAR(1)
 Sof(O7A)=Sof(C56A)=Sof(O5A)=Sof(C7A)=1-FVAR(2)
 Sof(C56)=Sof(O5)=Sof(O7)=Sof(C7)=Sof(H7A)=Sof(H7B)=Sof(H7C)=FVAR(2)
6.a Ternary CH refined with riding coordinates:
 C2(H2), C9(H9), C24(H24), C38(H38)
6.b Aromatic/amide H refined with riding coordinates:
 N7(H7), C8(H8), C10(H10), N12(H12), C17(H17), C18(H18), C20(H20), C22(H22),
 C29(H29), C26(H26), C27(H27), C30(H30), C31(H31), C32(H32), C33(H33), C34(H34),
  C39(H39), C43(H43), C44(H44), C47(H47), C48(H48), C51(H51), C52(H52),
 C62(H62), C63(H63), C65(H65), C66(H66), C21(H21)
6.c Idealised Me refined as rotating group:
 C11(H11A,H11B,H11C), C7(H7A,H7B,H7C), C12(H12A,H12B,H12C), C12A(H12D,H12E,
 H12F), C67(H67A,H67B,H67C)
;
_olex2_exptl_crystal_mounting_method fiber
_olex2_submission_special_instructions 'No special instructions were received'
_oxdiff_exptl_absorpt_empirical_details
;
Empirical correction (ABSPACK) includes:
- Absorption correction using spherical harmonics
- Frame scaling
- Detector area scaling
;
_oxdiff_exptl_absorpt_empirical_full_max 3.198
_oxdiff_exptl_absorpt_empirical_full_min 0.576

loop_
_space_group_symop_operation_xyz
'x, y, z'
'-x, -y, z+1/2'
'x, -y, -z'
'-x, y, -z+1/2'
'x+1/2, y+1/2, z'
'-x+1/2, -y+1/2, z+1/2'
'x+1/2, -y+1/2, -z'
'-x+1/2, y+1/2, -z+1/2'

loop_
_atom_site_label
_atom_site_type_symbol
_atom_site_fract_x
_atom_site_fract_y
_atom_site_fract_z
_atom_site_U_iso_or_equiv
_atom_site_adp_type
_atom_site_occupancy
_atom_site_site_symmetry_order
_atom_site_calc_flag
_atom_site_refinement_flags_posn
_atom_site_refinement_flags_adp
_atom_site_refinement_flags_occupancy
_atom_site_disorder_assembly
_atom_site_disorder_group
Br1 Br 0.3959(2) -0.68732(16) -0.21634(4) 0.0503(7) Uani 1 1 d . . . . .
Br2 Br -0.01324(16) -0.57611(15) -0.46523(4) 0.0462(6) Uani 1 1 d . . . . .
C1 C 0.2973(13) -0.7082(10) -0.4232(3) 0.025(3) Uani 1 1 d . U . . .
C2 C 0.2047(14) -0.7254(10) -0.4410(3) 0.027(3) Uani 1 1 d . . . . .
H2 H 0.149885 -0.673145 -0.441412 0.033 Uiso 1 1 calc R U . . .
C3 C 0.2190(16) -0.4811(13) -0.3258(3) 0.037(4) Uani 1 1 d . . . . .
C4 C 0.2479(19) -0.4521(14) -0.2866(4) 0.043(4) Uani 1 1 d . . . . .
C5 C 0.3380(12) -0.8150(12) -0.4629(3) 0.027(3) Uani 1 1 d . . . . .
C6 C 0.2935(15) -0.5520(11) -0.3248(3) 0.032(3) Uani 1 1 d . . . . .
N7 N 0.3611(10) -0.7985(9) -0.5009(2) 0.026(2) Uani 1 1 d . . . . .
H7 H 0.394581 -0.815846 -0.513179 0.031 Uiso 1 1 calc R U . . .
C8 C 0.1392(15) -0.4776(12) -0.3421(3) 0.035(4) Uani 1 1 d . . . . .
H8 H 0.096473 -0.421958 -0.343963 0.042 Uiso 1 1 calc R U . . .
C9 C 0.3837(15) -0.5375(12) -0.3085(3) 0.033(3) Uani 1 1 d . . . . .
H9 H 0.437871 -0.590322 -0.308436 0.040 Uiso 1 1 calc R U . . .
C10 C 0.1984(15) -0.9902(12) -0.4330(3) 0.030(3) Uani 1 1 d . . . . .
H10 H 0.247139 -1.042455 -0.432792 0.036 Uiso 1 1 calc R U . . .
N12 N 0.2937(15) -0.5465(11) -0.2497(3) 0.041(3) Uani 1 1 d . . . . .
H12 H 0.309913 -0.576560 -0.237313 0.049 Uiso 1 1 calc R U . . .
C13 C 0.4322(15) -0.4408(13) -0.3131(3) 0.033(3) Uani 1 1 d . . . . .
C14 C 0.3713(13) -0.7842(10) -0.4233(3) 0.024(3) Uani 1 1 d . U . . .
C15 C 0.3285(14) -0.5225(10) -0.2866(3) 0.028(3) Uani 1 1 d . . . . .
C16 C 0.3579(15) -0.3661(13) -0.3131(3) 0.030(3) Uani 1 1 d . . . . .
C17 C 0.5374(16) -0.4183(14) -0.3155(3) 0.039(4) Uani 1 1 d . . . . .
H17 H 0.588698 -0.468460 -0.314687 0.047 Uiso 1 1 calc R U . . .
C18 C 0.2786(16) -0.6306(12) -0.3393(4) 0.040(4) Uani 1 1 d . . . . .
H18 H 0.328793 -0.681794 -0.339097 0.048 Uiso 1 1 calc R U . . .
C19 C 0.1572(14) -0.8204(12) -0.4357(3) 0.031(3) Uani 1 1 d . . . . .
C20 C 0.4554(16) -0.7825(12) -0.4088(3) 0.037(4) Uani 1 1 d . U . . .
H20 H 0.507061 -0.832490 -0.408935 0.044 Uiso 1 1 calc R U . . .
C22 C 0.0122(18) -0.9391(14) -0.4308(4) 0.047(5) Uani 1 1 d . . . . .
H22 H -0.062043 -0.954940 -0.429255 0.057 Uiso 1 1 calc R U . . .
C23 C 0.2596(12) -0.7421(12) -0.4634(3) 0.028(3) Uani 1 1 d . . . . .
C24 C 0.2381(16) -0.4004(12) -0.3095(3) 0.034(3) Uani 1 1 d . . . . .
H24 H 0.182681 -0.348613 -0.309958 0.041 Uiso 1 1 calc R U . . .
C29 C 0.178(2) -0.5132(13) -0.2079(4) 0.047(5) Uani 1 1 d . . . . .
H29 H 0.207909 -0.574630 -0.210399 0.057 Uiso 1 1 calc R U . . .
C26 C 0.3969(18) -0.2766(14) -0.3167(4) 0.043(4) Uani 1 1 d . . . . .
H26 H 0.343291 -0.228436 -0.317922 0.052 Uiso 1 1 calc R U . . .
C27 C 0.1128(18) -0.3955(14) -0.1838(4) 0.046(4) Uani 1 1 d . . . . .
H27 H 0.085132 -0.373673 -0.170006 0.055 Uiso 1 1 calc R U . . .
C28 C 0.4169(16) -0.5404(13) -0.3829(3) 0.037(4) Uani 1 1 d . . . . .
C30 C 0.3060(14) -0.6313(10) -0.4107(3) 0.026(3) Uani 1 1 d . . . . .
H30 H 0.257125 -0.579487 -0.412015 0.031 Uiso 1 1 calc R U . . .
C31 C 0.3433(15) -0.5705(11) -0.2674(3) 0.033(3) Uani 1 1 d . . . . .
H31 H 0.391458 -0.623176 -0.267132 0.040 Uiso 1 1 calc R U . . .
C32 C 0.2340(17) -0.6985(15) -0.4835(3) 0.041(4) Uani 1 1 d . . . . .
H32 H 0.183572 -0.647556 -0.484006 0.049 Uiso 1 1 calc R U . . .
C33 C 0.3910(15) -0.8416(12) -0.4819(3) 0.031(3) Uani 1 1 d . . . . .
H33 H 0.446551 -0.888266 -0.481625 0.038 Uiso 1 1 calc R U . . .
C34 C 0.1927(18) -0.4259(15) -0.2675(3) 0.042(4) Uani 1 1 d . . . . .
H34 H 0.141762 -0.375374 -0.267756 0.050 Uiso 1 1 calc R U . . .
C35 C 0.2126(16) -0.4730(12) -0.2488(4) 0.036(3) Uani 1 1 d . . . . .
C36 C 0.2600(15) -0.6980(12) -0.5253(3) 0.032(3) Uani 1 1 d . . . . .
C37 C 0.3892(17) -0.6306(12) -0.3959(3) 0.037(4) Uani 1 1 d . . . . .
C38 C 0.3457(13) -0.8647(12) -0.4401(3) 0.030(3) Uani 1 1 d . U . . .
H38 H 0.399534 -0.917793 -0.439800 0.036 Uiso 1 1 calc R U . . .
C39 C 0.0471(15) -0.8402(14) -0.4341(4) 0.037(4) Uani 1 1 d . . . . .
H39 H -0.004610 -0.790403 -0.435109 0.045 Uiso 1 1 calc R U . . .
C40 C 0.2361(14) -0.8959(11) -0.4361(3) 0.028(3) Uani 1 1 d . . . . .
C41 C 0.2830(12) -0.7303(9) -0.5028(3) 0.022(2) Uani 1 1 d . U . . .
C43 C 0.257(2) -0.7585(14) -0.5421(4) 0.047(5) Uani 1 1 d . . . . .
H43 H 0.270988 -0.824107 -0.539533 0.056 Uiso 1 1 calc R U . . .
C44 C 0.148(2) -0.3503(15) -0.2224(4) 0.050(5) Uani 1 1 d . . . . .
H44 H 0.144935 -0.303182 -0.233682 0.061 Uiso 1 1 calc R U . . .
C45 C 0.1222(15) -0.5594(13) -0.3563(3) 0.038(4) Uani 1 1 d D . . . .
C47 C 0.234(2) -0.7267(14) -0.5638(4) 0.046(5) Uani 1 1 d . . . . .
H47 H 0.229465 -0.770733 -0.575733 0.055 Uiso 1 1 calc R U . . .
C48 C 0.0866(15) -1.0041(13) -0.4302(4) 0.040(4) Uani 1 1 d . . . . .
H48 H 0.063169 -1.067524 -0.427630 0.047 Uiso 1 1 calc R U . . .
C49 C 0.1703(15) -0.7202(13) -0.3669(4) 0.036(3) Uani 1 1 d . . . . .
C51 C 0.4960(17) -0.2468(15) -0.3188(4) 0.044(4) Uani 1 1 d . . . . .
H51 H 0.516690 -0.181891 -0.320079 0.053 Uiso 1 1 calc R U . . .
C52 C 0.1425(17) -0.4922(14) -0.1879(4) 0.043(4) Uani 1 1 d . . . . .
H52 H 0.136765 -0.539332 -0.176597 0.051 Uiso 1 1 calc R U . . .
C55 C 0.1925(15) -0.6334(13) -0.3536(3) 0.035(4) Uani 1 1 d . . . . .
C56 C 0.556(3) -0.708(3) -0.3799(7) 0.036(5) Uani 0.66(4) 1 d D U P A 1
C57 C 0.1741(16) -0.4483(11) -0.2261(3) 0.035(3) Uani 1 1 d . . . . .
C60 C 0.4662(14) -0.7096(10) -0.3940(3) 0.032(3) Uani 1 1 d D U . . .
C61 C 0.023(2) -0.552(2) -0.3690(5) 0.035(5) Uani 0.57(4) 1 d D . P B 1
C62 C 0.2345(19) -0.6007(14) -0.5292(4) 0.043(4) Uani 1 1 d . . . . .
H62 H 0.233006 -0.557716 -0.516998 0.052 Uiso 1 1 calc R U . . .
C63 C 0.2175(14) -0.6294(12) -0.5675(3) 0.030(3) Uani 1 1 d . . . . .
H63 H 0.210135 -0.606404 -0.582250 0.036 Uiso 1 1 calc R U . . .
C65 C 0.212(2) -0.5679(15) -0.5502(4) 0.052(5) Uani 1 1 d . . . . .
H65 H 0.192808 -0.503162 -0.552524 0.063 Uiso 1 1 calc R U . . .
C66 C 0.5743(16) -0.3305(12) -0.3189(4) 0.040(4) Uani 1 1 d . . . . .
H66 H 0.649281 -0.320086 -0.321288 0.048 Uiso 1 1 calc R U . . .
O1 O 0.3434(11) -0.4728(8) -0.3862(2) 0.036(3) Uani 1 1 d . . . . .
O5 O 0.537(2) -0.720(3) -0.3599(5) 0.057(7) Uani 0.66(4) 1 d D U P A 1
C11 C 0.3742(18) -0.3828(12) -0.3765(4) 0.043(5) Uani 1 1 d . . . . .
H11A H 0.426796 -0.351159 -0.386251 0.065 Uiso 1 1 calc R U . . .
H11B H 0.406746 -0.393545 -0.361881 0.065 Uiso 1 1 calc R U . . .
H11C H 0.310099 -0.342375 -0.374934 0.065 Uiso 1 1 calc R U . . .
O7 O 0.6576(19) -0.701(2) -0.3872(5) 0.053(7) Uani 0.66(4) 1 d D U P A 1
C7 C 0.623(3) -0.703(2) -0.3440(6) 0.056(8) Uani 0.66(4) 1 d D . P A 1
H7A H 0.682995 -0.747746 -0.346924 0.083 Uiso 0.66(4) 1 calc R U P A 1
H7B H 0.596284 -0.713522 -0.328851 0.083 Uiso 0.66(4) 1 calc R U P A 1
H7C H 0.649554 -0.637883 -0.345471 0.083 Uiso 0.66(4) 1 calc R U P A 1
C21 C 0.129(2) -0.3348(15) -0.2025(4) 0.053(5) Uani 1 1 d . . . . .
H21 H 0.124018 -0.269051 -0.199018 0.064 Uiso 1 1 calc R U . . .
O24 O 0.4947(15) -0.5329(10) -0.3703(3) 0.061(5) Uani 1 1 d . . . . .
O3 O 0.2418(12) -0.7919(10) -0.3632(2) 0.039(3) Uani 1 1 d . . . . .
O2 O 0.091(2) -0.7309(14) -0.3786(5) 0.099(9) Uani 1 1 d . . . . .
O4 O -0.0704(19) -0.552(2) -0.3610(5) 0.051(8) Uani 0.57(4) 1 d D . P B 1
O8 O 0.0451(18) -0.5507(19) -0.3900(4) 0.040(5) Uani 0.57(4) 1 d D U P B 1
C12 C -0.040(2) -0.577(3) -0.4044(6) 0.040(7) Uani 0.57(4) 1 d D U P B 1
H12A H -0.034151 -0.540783 -0.418265 0.061 Uiso 0.57(4) 1 calc R U P B 1
H12B H -0.109158 -0.563939 -0.397253 0.061 Uiso 0.57(4) 1 calc R U P B 1
H12C H -0.034278 -0.645359 -0.407709 0.061 Uiso 0.57(4) 1 calc R U P B 1
C12A C -0.122(6) -0.572(11) -0.3873(15) 0.16(5) Uiso 0.43(4) 1 d D . P B 2
H12D H -0.113434 -0.625253 -0.397712 0.236 Uiso 0.43(4) 1 calc R U P B 2
H12E H -0.112436 -0.511839 -0.395239 0.236 Uiso 0.43(4) 1 calc R U P B 2
H12F H -0.194972 -0.574230 -0.380823 0.236 Uiso 0.43(4) 1 calc R U P B 2
O8A O -0.044(2) -0.580(3) -0.3701(6) 0.037(8) Uiso 0.43(4) 1 d D . P B 2
C61A C 0.052(2) -0.553(3) -0.3760(5) 0.028(9) Uiso 0.43(4) 1 d D . P B 2
O4A O 0.074(3) -0.508(3) -0.3935(5) 0.037(8) Uiso 0.43(4) 1 d D . P B 2
O7A O 0.514(4) -0.750(3) -0.3556(6) 0.035(10) Uiso 0.34(4) 1 d D . P A 2
C56A C 0.538(4) -0.713(7) -0.3757(9) 0.05(3) Uiso 0.34(4) 1 d D . P A 2
O5A O 0.635(3) -0.691(3) -0.3782(7) 0.032(10) Uiso 0.34(4) 1 d D . P A 2
C7A C 0.702(4) -0.667(3) -0.3593(7) 0.029(12) Uiso 0.34(4) 1 d D . P A 2
C67 C 0.2190(16) -0.8812(12) -0.3733(4) 0.038(4) Uani 1 1 d . . . . .
H67A H 0.223197 -0.874578 -0.389545 0.058 Uiso 1 1 calc R U . . .
H67B H 0.146181 -0.901944 -0.369125 0.058 Uiso 1 1 calc R U . . .
H67C H 0.271954 -0.928473 -0.368339 0.058 Uiso 1 1 calc R U . . .
O29 O -0.015(11) -1.000000 -0.500000 0.33(6) Uiso 1 2 d S . P . .
C25 C 0.155(5) -0.938(4) -0.5025(9) 0.122(16) Uiso 1 1 d . . . . .
C42 C 0.069(7) -0.906(7) -0.5002(14) 0.20(3) Uiso 1 1 d . . . . .
C70 C -0.107(3) -0.746(3) -0.2483(6) 0.087(9) Uiso 1 1 d . . . C 1
O30 O 0.000000 -0.661(6) -0.250000 0.22(3) Uiso 1 2 d S . P C 1
C68 C -0.031(6) -0.827(4) -0.2477(14) 0.15(2) Uiso 1 1 d . . . C 1

loop_
_atom_site_aniso_label
_atom_site_aniso_U_11
_atom_site_aniso_U_22
_atom_site_aniso_U_33
_atom_site_aniso_U_23
_atom_site_aniso_U_13
_atom_site_aniso_U_12
Br1 0.0579(14) 0.0362(10) 0.0569(13) 0.0117(9) -0.0212(11) -0.0149(9)
Br2 0.0314(9) 0.0389(10) 0.0684(14) -0.0193(10) -0.0148(9) 0.0096(8)
C1 0.020(5) 0.015(5) 0.039(6) -0.005(4) -0.003(5) 0.004(4)
C2 0.024(5) 0.016(5) 0.041(6) -0.009(4) 0.001(4) 0.007(4)
C3 0.033(7) 0.027(6) 0.049(7) -0.006(5) -0.007(6) 0.003(5)
C4 0.051(8) 0.031(7) 0.047(6) -0.001(5) -0.003(5) 0.016(6)
C5 0.015(5) 0.029(6) 0.038(5) -0.010(4) -0.002(4) -0.002(4)
C6 0.029(6) 0.018(5) 0.049(7) -0.004(5) -0.011(5) -0.001(4)
N7 0.016(5) 0.020(5) 0.041(6) -0.001(4) 0.005(4) 0.002(4)
C8 0.033(7) 0.018(6) 0.053(8) -0.006(5) -0.014(6) 0.007(5)
C9 0.026(6) 0.025(6) 0.048(6) -0.006(5) -0.007(5) 0.000(4)
C10 0.031(6) 0.025(6) 0.033(8) -0.010(5) -0.005(5) -0.002(4)
N12 0.043(7) 0.029(6) 0.051(7) 0.003(5) -0.005(6) 0.003(6)
C13 0.031(6) 0.032(6) 0.036(8) -0.008(5) -0.010(5) -0.005(4)
C14 0.025(5) 0.011(4) 0.037(6) -0.006(4) -0.004(4) 0.007(4)
C15 0.028(6) 0.011(5) 0.045(6) -0.003(4) -0.007(4) -0.004(4)
C16 0.038(6) 0.035(5) 0.017(6) -0.008(5) -0.008(5) -0.003(4)
C17 0.038(7) 0.032(7) 0.047(10) -0.010(6) -0.004(6) -0.006(5)
C18 0.035(7) 0.022(6) 0.063(9) -0.011(6) -0.018(7) 0.007(5)
C19 0.025(5) 0.021(5) 0.046(8) -0.009(5) -0.002(5) 0.005(4)
C20 0.036(7) 0.017(5) 0.057(8) -0.008(6) -0.018(6) 0.007(5)
C22 0.035(7) 0.036(7) 0.071(13) -0.009(7) 0.010(7) 0.003(5)
C23 0.019(5) 0.030(6) 0.035(5) -0.004(4) -0.003(4) 0.001(5)
C24 0.036(6) 0.019(5) 0.048(7) -0.003(5) -0.010(5) 0.003(4)
C29 0.061(13) 0.019(6) 0.062(8) 0.004(5) 0.001(7) 0.013(7)
C26 0.037(7) 0.032(6) 0.060(12) 0.006(6) -0.009(7) -0.007(5)
C27 0.032(9) 0.033(7) 0.072(9) -0.006(6) -0.009(7) -0.004(6)
C28 0.035(7) 0.024(5) 0.052(9) -0.007(5) -0.013(7) 0.008(5)
C30 0.027(6) 0.012(5) 0.038(7) -0.004(5) 0.001(5) -0.003(4)
C31 0.039(7) 0.013(5) 0.047(6) -0.002(5) -0.010(5) -0.011(5)
C32 0.041(9) 0.040(8) 0.040(6) 0.001(5) 0.002(5) 0.025(8)
C33 0.027(7) 0.024(6) 0.042(6) -0.001(5) 0.005(5) 0.007(6)
C34 0.047(9) 0.031(7) 0.046(6) 0.001(5) -0.006(5) 0.007(7)
C35 0.031(7) 0.025(6) 0.051(6) 0.006(5) -0.008(5) -0.005(5)
C36 0.029(8) 0.027(6) 0.040(6) -0.003(4) 0.007(5) 0.010(5)
C37 0.038(7) 0.024(5) 0.049(8) -0.006(5) -0.008(6) 0.005(5)
C38 0.021(5) 0.026(5) 0.043(6) -0.011(4) -0.002(4) 0.009(4)
C39 0.023(6) 0.033(7) 0.055(11) -0.008(6) 0.004(6) 0.007(5)
C40 0.029(5) 0.016(5) 0.040(8) -0.012(4) 0.002(5) 0.006(4)
C41 0.021(5) 0.008(4) 0.037(5) -0.005(4) 0.000(4) -0.004(4)
C43 0.070(15) 0.027(7) 0.043(7) -0.001(5) -0.009(7) 0.006(7)
C44 0.056(12) 0.027(7) 0.067(9) 0.001(6) -0.014(7) 0.016(7)
C45 0.029(6) 0.027(6) 0.059(7) -0.018(5) -0.009(5) 0.005(5)
C47 0.062(14) 0.027(7) 0.048(8) -0.002(5) -0.009(7) 0.004(7)
C48 0.024(6) 0.029(6) 0.065(12) -0.014(6) 0.002(6) -0.007(5)
C49 0.028(6) 0.024(5) 0.055(9) -0.009(5) 0.004(6) -0.011(5)
C51 0.036(7) 0.037(7) 0.059(12) -0.005(7) -0.010(7) -0.006(5)
C52 0.040(10) 0.026(7) 0.062(8) -0.001(6) -0.001(7) -0.007(6)
C55 0.027(6) 0.024(5) 0.053(8) -0.007(5) -0.005(6) 0.000(5)
C56 0.034(6) 0.021(9) 0.051(7) -0.007(6) -0.009(5) -0.002(6)
C57 0.039(9) 0.014(5) 0.053(6) 0.006(5) -0.009(5) 0.008(5)
C60 0.034(6) 0.010(5) 0.051(7) -0.004(5) -0.008(5) -0.002(4)
C61 0.024(6) 0.030(12) 0.051(7) -0.010(6) -0.004(5) 0.000(5)
C62 0.054(12) 0.028(6) 0.049(8) -0.004(5) -0.003(7) 0.010(6)
C63 0.020(7) 0.025(6) 0.044(7) 0.000(5) -0.003(6) -0.001(5)
C65 0.075(15) 0.028(7) 0.053(8) -0.006(6) -0.008(7) 0.013(8)
C66 0.030(7) 0.023(6) 0.066(12) -0.003(6) -0.011(7) -0.006(5)
O1 0.032(6) 0.015(4) 0.060(8) -0.007(5) -0.008(5) 0.002(4)
O5 0.047(10) 0.071(17) 0.052(7) 0.002(6) -0.008(6) 0.009(9)
C11 0.041(11) 0.018(6) 0.070(13) -0.010(7) -0.003(9) -0.001(6)
O7 0.029(7) 0.086(19) 0.046(11) -0.023(11) -0.014(7) -0.016(8)
C7 0.055(13) 0.047(17) 0.064(10) -0.022(10) -0.019(9) 0.035(11)
C21 0.059(14) 0.026(7) 0.074(9) -0.009(6) -0.006(8) -0.004(7)
O24 0.057(8) 0.033(7) 0.094(11) -0.017(7) -0.047(9) 0.019(6)
O3 0.040(6) 0.030(5) 0.047(7) -0.012(5) 0.003(5) -0.003(4)
O2 0.085(11) 0.044(9) 0.17(2) -0.041(11) -0.078(14) 0.008(9)
O4 0.026(6) 0.08(2) 0.051(10) -0.006(10) -0.005(6) 0.001(6)
O8 0.031(7) 0.037(10) 0.052(7) -0.012(5) -0.003(5) -0.010(6)
C12 0.029(10) 0.044(15) 0.048(9) -0.008(9) -0.001(7) -0.016(10)
C67 0.038(10) 0.020(6) 0.057(11) -0.022(7) -0.010(8) 0.005(6)

loop_
_atom_type_symbol
_atom_type_description
_atom_type_scat_dispersion_real
_atom_type_scat_dispersion_imag
_atom_type_scat_source
C C 0.0033 0.0016 'International Tables Vol C Tables 4.2.6.8 and 6.1.1.4'
H H 0.0000 0.0000 'International Tables Vol C Tables 4.2.6.8 and 6.1.1.4'
N N 0.0061 0.0033 'International Tables Vol C Tables 4.2.6.8 and 6.1.1.4'
O O 0.0106 0.0060 'International Tables Vol C Tables 4.2.6.8 and 6.1.1.4'
Br Br -0.2901 2.4595 'International Tables Vol C Tables 4.2.6.8 and 6.1.1.4'

loop_
_geom_angle_atom_site_label_1
_geom_angle_atom_site_label_2
_geom_angle_atom_site_label_3
_geom_angle
_geom_angle_site_symmetry_1
_geom_angle_site_symmetry_3
_geom_angle_publ_flag
C14 C1 C2 110.6(13) . . ?
C30 C1 C2 124.6(14) . . ?
C30 C1 C14 124.7(16) . . ?
C1 C2 H2 113.2 . . ?
C19 C2 C1 106.1(14) . . ?
C19 C2 H2 113.2 . . ?
C19 C2 C23 103.0(13) . . ?
C23 C2 C1 107.3(13) . . ?
C23 C2 H2 113.2 . . ?
C6 C3 C8 122.6(17) . . ?
C6 C3 C24 114.4(16) . . ?
C8 C3 C24 122.6(16) . . ?
C15 C4 C24 112.8(18) . . ?
C34 C4 C15 122.1(19) . . ?
C34 C4 C24 124.7(17) . . ?
C23 C5 C38 112.8(14) . . ?
C33 C5 C23 120.8(17) . . ?
C33 C5 C38 126.0(15) . . ?
C3 C6 C9 115.8(16) . . ?
C3 C6 C18 117.0(17) . . ?
C18 C6 C9 127.2(16) . . ?
C33 N7 H7 117.3 . . ?
C33 N7 C41 125.5(15) . . ?
C41 N7 H7 117.3 . . ?
C3 C8 H8 120.3 . . ?
C3 C8 C45 119.3(16) . . ?
C45 C8 H8 120.3 . . ?
C6 C9 H9 113.8 . . ?
C6 C9 C13 107.4(15) . . ?
C6 C9 C15 104.7(15) . . ?
C13 C9 H9 113.8 . . ?
C15 C9 H9 113.8 . . ?
C15 C9 C13 102.4(14) . . ?
C40 C10 H10 121.0 . . ?
C48 C10 H10 121.0 . . ?
C48 C10 C40 118.0(16) . . ?
C31 N12 H12 118.0 . . ?
C31 N12 C35 123.9(18) . . ?
C35 N12 H12 118.0 . . ?
C16 C13 C9 114.5(16) . . ?
C17 C13 C9 127.9(18) . . ?
C17 C13 C16 117.4(18) . . ?
C1 C14 C38 115.0(14) . . ?
C20 C14 C1 118.9(14) . . ?
C20 C14 C38 126.1(14) . . ?
C4 C15 C9 114.7(16) . . ?
C31 C15 C4 117.0(18) . . ?
C31 C15 C9 128.3(16) . . ?
C13 C16 C24 113.0(15) . . ?
C26 C16 C13 117.4(18) . . ?
C26 C16 C24 129.6(18) . . ?
C13 C17 H17 117.8 . . ?
C66 C17 C13 124(2) . . ?
C66 C17 H17 117.8 . . ?
C6 C18 H18 119.7 . . ?
C55 C18 C6 120.6(17) . . ?
C55 C18 H18 119.7 . . ?
C39 C19 C2 125.4(16) . . ?
C39 C19 C40 121.1(16) . . ?
C40 C19 C2 112.8(15) . . ?
C14 C20 H20 119.7 . . ?
C14 C20 C60 120.6(16) . . ?
C60 C20 H20 119.7 . . ?
C39 C22 H22 121.3 . . ?
C48 C22 H22 121.3 . . ?
C48 C22 C39 117(2) . . ?
C5 C23 C2 113.7(15) . . ?
C32 C23 C2 126.7(15) . . ?
C32 C23 C5 119.4(16) . . ?
C3 C24 C4 103.5(15) . . ?
C3 C24 C16 106.6(16) . . ?
C3 C24 H24 114.7 . . ?
C4 C24 C16 101.1(15) . . ?
C4 C24 H24 114.7 . . ?
C16 C24 H24 114.7 . . ?
C52 C29 H29 118.4 . . ?
C52 C29 C57 123.2(18) . . ?
C57 C29 H29 118.4 . . ?
C16 C26 H26 114.9 . . ?
C51 C26 C16 130(2) . . ?
C51 C26 H26 114.9 . . ?
C52 C27 H27 123.2 . . ?
C21 C27 H27 123.2 . . ?
C21 C27 C52 114(2) . . ?
O1 C28 C37 111.2(15) . . ?
O24 C28 C37 124.2(16) . . ?
O24 C28 O1 124.5(17) . . ?
C1 C30 H30 121.9 . . ?
C1 C30 C37 116.1(15) . . ?
C37 C30 H30 121.9 . . ?
N12 C31 C15 121.0(18) . . ?
N12 C31 H31 119.5 . . ?
C15 C31 H31 119.5 . . ?
C23 C32 H32 120.4 . . ?
C41 C32 C23 119.1(16) . . ?
C41 C32 H32 120.4 . . ?
C5 C33 H33 121.5 . . ?
N7 C33 C5 117.0(15) . . ?
N7 C33 H33 121.5 . . ?
C4 C34 H34 120.6 . . ?
C35 C34 C4 118.7(19) . . ?
C35 C34 H34 120.6 . . ?
N12 C35 C57 115.3(16) . . ?
C34 C35 N12 117(2) . . ?
C34 C35 C57 127.0(17) . . ?
C43 C36 C41 120.9(16) . . ?
C43 C36 C62 119.3(19) . . ?
C62 C36 C41 119.6(16) . . ?
C30 C37 C28 120.7(15) . . ?
C30 C37 C60 122.5(16) . . ?
C60 C37 C28 116.2(16) . . ?
C5 C38 C14 105.2(13) . . ?
C5 C38 H38 113.3 . . ?
C14 C38 H38 113.3 . . ?
C40 C38 C5 103.3(14) . . ?
C40 C38 C14 107.6(14) . . ?
C40 C38 H38 113.3 . . ?
C19 C39 C22 119.0(17) . . ?
C19 C39 H39 120.5 . . ?
C22 C39 H39 120.5 . . ?
C10 C40 C19 117.6(16) . . ?
C10 C40 C38 127.9(15) . . ?
C19 C40 C38 114.5(15) . . ?
N7 C41 C32 117.9(15) . . ?
N7 C41 C36 115.7(14) . . ?
C32 C41 C36 126.4(15) . . ?
C36 C43 H43 119.7 . . ?
C36 C43 C47 120.5(19) . . ?
C47 C43 H43 119.7 . . ?
C57 C44 H44 124.3 . . ?
C21 C44 H44 124.3 . . ?
C21 C44 C57 111(2) . . ?
C8 C45 C61 112.1(18) . . ?
C8 C45 C61A 121(2) . . ?
C55 C45 C8 116.4(17) . . ?
C55 C45 C61 131.0(19) . . ?
C55 C45 C61A 121(2) . . ?
C43 C47 H47 120.4 . . ?
C63 C47 C43 119.2(19) . . ?
C63 C47 H47 120.4 . . ?
C10 C48 H48 116.7 . . ?
C22 C48 C10 126.6(19) . . ?
C22 C48 H48 116.7 . . ?
O3 C49 C55 113.6(16) . . ?
O2 C49 C55 124.1(19) . . ?
O2 C49 O3 121.9(17) . . ?
C26 C51 H51 124.7 . . ?
C26 C51 C66 110.5(18) . . ?
C66 C51 H51 124.7 . . ?
C29 C52 C27 117(2) . . ?
C29 C52 H52 121.5 . . ?
C27 C52 H52 121.5 . . ?
C18 C55 C49 120.3(17) . . ?
C45 C55 C18 123.2(17) . . ?
C45 C55 C49 116.5(17) . . ?
O5 C56 C60 116(3) . . ?
O5 C56 O7 121(2) . . ?
O7 C56 C60 123(3) . . ?
C29 C57 C35 122.9(16) . . ?
C29 C57 C44 120(2) . . ?
C44 C57 C35 116.3(17) . . ?
C20 C60 C37 117.0(16) . . ?
C20 C60 C56 119(2) . . ?
C20 C60 C56A 123(4) . . ?
C56 C60 C37 123.4(19) . . ?
C56A C60 C37 120(4) . . ?
O4 C61 C45 126(2) . . ?
O4 C61 O8 125(2) . . ?
O8 C61 C45 109(2) . . ?
C36 C62 H62 119.4 . . ?
C65 C62 C36 121.2(19) . . ?
C65 C62 H62 119.4 . . ?
C47 C63 H63 119.7 . . ?
C65 C63 C47 120.6(19) . . ?
C65 C63 H63 119.7 . . ?
C62 C65 H65 120.6 . . ?
C63 C65 C62 118.7(19) . . ?
C63 C65 H65 120.6 . . ?
C17 C66 C51 119.8(19) . . ?
C17 C66 H66 120.1 . . ?
C51 C66 H66 120.1 . . ?
C28 O1 C11 112.7(15) . . ?
C56 O5 C7 118(3) . . ?
O1 C11 H11A 109.5 . . ?
O1 C11 H11B 109.5 . . ?
O1 C11 H11C 109.5 . . ?
H11A C11 H11B 109.5 . . ?
H11A C11 H11C 109.5 . . ?
H11B C11 H11C 109.5 . . ?
O5 C7 H7A 109.5 . . ?
O5 C7 H7B 109.5 . . ?
O5 C7 H7C 109.5 . . ?
H7A C7 H7B 109.5 . . ?
H7A C7 H7C 109.5 . . ?
H7B C7 H7C 109.5 . . ?
C27 C21 H21 113.4 . . ?
C44 C21 C27 133(2) . . ?
C44 C21 H21 113.4 . . ?
C49 O3 C67 117.0(15) . . ?
C61 O8 C12 116(3) . . ?
O8 C12 H12A 109.5 . . ?
O8 C12 H12B 109.5 . . ?
O8 C12 H12C 109.5 . . ?
H12A C12 H12B 109.5 . . ?
H12A C12 H12C 109.5 . . ?
H12B C12 H12C 109.5 . . ?
H12D C12A H12E 109.5 . . ?
H12D C12A H12F 109.5 . . ?
H12E C12A H12F 109.5 . . ?
O8A C12A H12D 109.5 . . ?
O8A C12A H12E 109.5 . . ?
O8A C12A H12F 109.5 . . ?
C61A O8A C12A 114(4) . . ?
O8A C61A C45 108(2) . . ?
O4A C61A C45 125(3) . . ?
O4A C61A O8A 125(3) . . ?
O7A C56A C60 125(4) . . ?
O5A C56A C60 120(4) . . ?
O5A C56A O7A 115(3) . . ?
C56A O5A C7A 121(4) . . ?
O3 C67 H67A 109.5 . . ?
O3 C67 H67B 109.5 . . ?
O3 C67 H67C 109.5 . . ?
H67A C67 H67B 109.5 . . ?
H67A C67 H67C 109.5 . . ?
H67B C67 H67C 109.5 . . ?
C42 O29 C42 104(10) . 3_534 ?
C42 C25 C25 111(6) . 3_534 ?
C25 C42 O29 105(9) . . ?
C68 C70 O30 93(4) . . ?
C70 O30 C70 95(5) 4_554 . ?
C68 C68 C70 126(5) 4_554 . ?

loop_
_geom_bond_atom_site_label_1
_geom_bond_atom_site_label_2
_geom_bond_distance
_geom_bond_site_symmetry_2
_geom_bond_publ_flag
C1 C2 1.59(2) . ?
C1 C14 1.41(2) . ?
C1 C30 1.32(2) . ?
C2 H2 1.0000 . ?
C2 C19 1.49(2) . ?
C2 C23 1.52(2) . ?
C3 C6 1.36(2) . ?
C3 C8 1.39(3) . ?
C3 C24 1.52(3) . ?
C4 C15 1.40(2) . ?
C4 C24 1.56(3) . ?
C4 C34 1.39(3) . ?
C5 C23 1.41(2) . ?
C5 C33 1.37(2) . ?
C5 C38 1.54(3) . ?
C6 C9 1.50(2) . ?
C6 C18 1.42(2) . ?
N7 H7 0.8800 . ?
N7 C33 1.35(2) . ?
N7 C41 1.365(19) . ?
C8 H8 0.9500 . ?
C8 C45 1.45(2) . ?
C9 H9 1.0000 . ?
C9 C13 1.51(2) . ?
C9 C15 1.50(3) . ?
C10 H10 0.9500 . ?
C10 C40 1.42(2) . ?
C10 C48 1.41(3) . ?
N12 H12 0.8800 . ?
N12 C31 1.27(3) . ?
N12 C35 1.44(2) . ?
C13 C16 1.39(3) . ?
C13 C17 1.35(2) . ?
C14 C20 1.36(2) . ?
C14 C38 1.55(2) . ?
C15 C31 1.35(2) . ?
C16 C24 1.57(3) . ?
C16 C26 1.36(3) . ?
C17 H17 0.9500 . ?
C17 C66 1.33(3) . ?
C18 H18 0.9500 . ?
C18 C55 1.37(3) . ?
C19 C39 1.39(2) . ?
C19 C40 1.44(2) . ?
C20 H20 0.9500 . ?
C20 C60 1.36(2) . ?
C22 H22 0.9500 . ?
C22 C39 1.47(3) . ?
C22 C48 1.30(3) . ?
C23 C32 1.39(3) . ?
C24 H24 1.0000 . ?
C29 H29 0.9500 . ?
C29 C52 1.32(3) . ?
C29 C57 1.42(3) . ?
C26 H26 0.9500 . ?
C26 C51 1.30(3) . ?
C27 H27 0.9500 . ?
C27 C52 1.43(3) . ?
C27 C21 1.42(3) . ?
C28 C37 1.53(2) . ?
C28 O1 1.33(2) . ?
C28 O24 1.23(2) . ?
C30 H30 0.9500 . ?
C30 C37 1.36(3) . ?
C31 H31 0.9500 . ?
C32 H32 0.9500 . ?
C32 C41 1.38(2) . ?
C33 H33 0.9500 . ?
C34 H34 0.9500 . ?
C34 C35 1.33(3) . ?
C35 C57 1.48(3) . ?
C36 C41 1.46(2) . ?
C36 C43 1.32(3) . ?
C36 C62 1.42(2) . ?
C37 C60 1.47(2) . ?
C38 H38 1.0000 . ?
C38 C40 1.44(2) . ?
C39 H39 0.9500 . ?
C43 H43 0.9500 . ?
C43 C47 1.41(3) . ?
C44 H44 0.9500 . ?
C44 C57 1.43(2) . ?
C44 C21 1.23(3) . ?
C45 C55 1.36(2) . ?
C45 C61 1.45(3) . ?
C45 C61A 1.47(3) . ?
C47 H47 0.9500 . ?
C47 C63 1.40(3) . ?
C48 H48 0.9500 . ?
C49 C55 1.48(2) . ?
C49 O3 1.36(2) . ?
C49 O2 1.21(3) . ?
C51 H51 0.9500 . ?
C51 C66 1.52(3) . ?
C52 H52 0.9500 . ?
C56 C60 1.40(3) . ?
C56 O5 1.24(5) . ?
C56 O7 1.33(5) . ?
C60 C56A 1.41(3) . ?
C61 O4 1.25(3) . ?
C61 O8 1.29(3) . ?
C62 H62 0.9500 . ?
C62 C65 1.37(3) . ?
C63 H63 0.9500 . ?
C63 C65 1.35(3) . ?
C65 H65 0.9500 . ?
C66 H66 0.9500 . ?
O1 C11 1.44(2) . ?
O5 C7 1.46(4) . ?
C11 H11A 0.9800 . ?
C11 H11B 0.9800 . ?
C11 H11C 0.9800 . ?
C7 H7A 0.9800 . ?
C7 H7B 0.9800 . ?
C7 H7C 0.9800 . ?
C21 H21 0.9500 . ?
O3 C67 1.423(19) . ?
O8 C12 1.41(4) . ?
C12 H12A 0.9800 . ?
C12 H12B 0.9800 . ?
C12 H12C 0.9800 . ?
C12A H12D 0.9800 . ?
C12A H12E 0.9800 . ?
C12A H12F 0.9800 . ?
C12A O8A 1.42(4) . ?
O8A C61A 1.29(3) . ?
C61A O4A 1.25(4) . ?
O7A C56A 1.35(5) . ?
C56A O5A 1.24(5) . ?
O5A C7A 1.45(4) . ?
C67 H67A 0.9800 . ?
C67 H67B 0.9800 . ?
C67 H67C 0.9800 . ?
O29 C42 1.68(11) . ?
O29 C42 1.68(11) 3_534 ?
C25 C25 1.77(11) 3_534 ?
C25 C42 1.17(9) . ?
C70 O30 1.79(7) . ?
C70 C68 1.47(7) . ?
C68 C68 0.82(13) 4_554 ?

loop_
_geom_torsion_atom_site_label_1
_geom_torsion_atom_site_label_2
_geom_torsion_atom_site_label_3
_geom_torsion_atom_site_label_4
_geom_torsion
_geom_torsion_site_symmetry_1
_geom_torsion_site_symmetry_2
_geom_torsion_site_symmetry_3
_geom_torsion_site_symmetry_4
_geom_torsion_publ_flag
C1 C2 C19 C39 132(2) . . . . ?
C1 C2 C19 C40 -57.5(18) . . . . ?
C1 C2 C23 C5 53.7(17) . . . . ?
C1 C2 C23 C32 -131.4(19) . . . . ?
C1 C14 C20 C60 2(3) . . . . ?
C1 C14 C38 C5 55.8(18) . . . . ?
C1 C14 C38 C40 -54(2) . . . . ?
C1 C30 C37 C28 171.6(18) . . . . ?
C1 C30 C37 C60 1(3) . . . . ?
C2 C1 C14 C20 -178.9(16) . . . . ?
C2 C1 C14 C38 0(2) . . . . ?
C2 C1 C30 C37 178.2(17) . . . . ?
C2 C19 C39 C22 174.4(18) . . . . ?
C2 C19 C40 C10 -175.2(16) . . . . ?
C2 C19 C40 C38 3(2) . . . . ?
C2 C23 C32 C41 -172.1(17) . . . . ?
C3 C6 C9 C13 -52(2) . . . . ?
C3 C6 C9 C15 56(2) . . . . ?
C3 C6 C18 C55 0(3) . . . . ?
C3 C8 C45 C55 -5(3) . . . . ?
C3 C8 C45 C61 168(2) . . . . ?
C3 C8 C45 C61A -170(2) . . . . ?
C4 C15 C31 N12 -7(2) . . . . ?
C4 C34 C35 N12 2(3) . . . . ?
C4 C34 C35 C57 171(2) . . . . ?
C5 C23 C32 C41 3(3) . . . . ?
C5 C38 C40 C10 120(2) . . . . ?
C5 C38 C40 C19 -58.9(18) . . . . ?
C6 C3 C8 C45 11(3) . . . . ?
C6 C3 C24 C4 -53(2) . . . . ?
C6 C3 C24 C16 53(2) . . . . ?
C6 C9 C13 C16 54(2) . . . . ?
C6 C9 C13 C17 -132(2) . . . . ?
C6 C9 C15 C4 -51.9(19) . . . . ?
C6 C9 C15 C31 124.7(18) . . . . ?
C6 C18 C55 C45 6(3) . . . . ?
C6 C18 C55 C49 -173.0(19) . . . . ?
C8 C3 C6 C9 170.7(19) . . . . ?
C8 C3 C6 C18 -8(3) . . . . ?
C8 C3 C24 C4 134(2) . . . . ?
C8 C3 C24 C16 -120(2) . . . . ?
C8 C45 C55 C18 -3(3) . . . . ?
C8 C45 C55 C49 175.5(18) . . . . ?
C8 C45 C61 O4 -65(4) . . . . ?
C8 C45 C61 O8 118(3) . . . . ?
C8 C45 C61A O8A -93(4) . . . . ?
C8 C45 C61A O4A 71(5) . . . . ?
C9 C6 C18 C55 -179(2) . . . . ?
C9 C13 C16 C24 -3(2) . . . . ?
C9 C13 C16 C26 178.7(17) . . . . ?
C9 C13 C17 C66 -177.8(19) . . . . ?
C9 C15 C31 N12 176.7(17) . . . . ?
N12 C35 C57 C29 -25(3) . . . . ?
N12 C35 C57 C44 145.0(18) . . . . ?
C13 C9 C15 C4 60.1(19) . . . . ?
C13 C9 C15 C31 -123.2(18) . . . . ?
C13 C16 C24 C3 -49.7(19) . . . . ?
C13 C16 C24 C4 58.2(18) . . . . ?
C13 C16 C26 C51 -5(4) . . . . ?
C13 C17 C66 C51 4(3) . . . . ?
C14 C1 C2 C19 54.8(18) . . . . ?
C14 C1 C2 C23 -54.8(18) . . . . ?
C14 C1 C30 C37 -5(3) . . . . ?
C14 C20 C60 C37 -5(3) . . . . ?
C14 C20 C60 C56 -177(3) . . . . ?
C14 C20 C60 C56A 167(3) . . . . ?
C14 C38 C40 C10 -129.5(19) . . . . ?
C14 C38 C40 C19 52(2) . . . . ?
C15 C4 C24 C3 56(2) . . . . ?
C15 C4 C24 C16 -54(2) . . . . ?
C15 C4 C34 C35 -4(3) . . . . ?
C15 C9 C13 C16 -56.2(19) . . . . ?
C15 C9 C13 C17 118(2) . . . . ?
C16 C13 C17 C66 -3(3) . . . . ?
C16 C26 C51 C66 5(4) . . . . ?
C17 C13 C16 C24 -178.0(17) . . . . ?
C17 C13 C16 C26 4(3) . . . . ?
C18 C6 C9 C13 127(2) . . . . ?
C18 C6 C9 C15 -125(2) . . . . ?
C19 C2 C23 C5 -58.0(18) . . . . ?
C19 C2 C23 C32 117(2) . . . . ?
C20 C14 C38 C5 -125.8(19) . . . . ?
C20 C14 C38 C40 125(2) . . . . ?
C20 C60 C56A O7A -87(9) . . . . ?
C20 C60 C56A O5A 85(8) . . . . ?
C23 C2 C19 C39 -115(2) . . . . ?
C23 C2 C19 C40 55.1(19) . . . . ?
C23 C5 C33 N7 -3(2) . . . . ?
C23 C5 C38 C14 -57.5(17) . . . . ?
C23 C5 C38 C40 55.3(17) . . . . ?
C23 C32 C41 N7 -5(3) . . . . ?
C23 C32 C41 C36 175.1(17) . . . . ?
C24 C3 C6 C9 -2(3) . . . . ?
C24 C3 C6 C18 178.6(18) . . . . ?
C24 C3 C8 C45 -176.7(19) . . . . ?
C24 C4 C15 C9 -3(2) . . . . ?
C24 C4 C15 C31 179.6(15) . . . . ?
C24 C4 C34 C35 -176.5(19) . . . . ?
C24 C16 C26 C51 177(2) . . . . ?
C26 C16 C24 C3 128(2) . . . . ?
C26 C16 C24 C4 -124(2) . . . . ?
C26 C51 C66 C17 -4(3) . . . . ?
C28 C37 C60 C20 -167.0(19) . . . . ?
C28 C37 C60 C56 5(4) . . . . ?
C28 C37 C60 C56A 21(4) . . . . ?
C30 C1 C2 C19 -127.9(17) . . . . ?
C30 C1 C2 C23 122.5(18) . . . . ?
C30 C1 C14 C20 4(3) . . . . ?
C30 C1 C14 C38 -177.6(17) . . . . ?
C30 C37 C60 C20 4(3) . . . . ?
C30 C37 C60 C56 176(3) . . . . ?
C30 C37 C60 C56A -168(3) . . . . ?
C31 N12 C35 C34 -3(3) . . . . ?
C31 N12 C35 C57 -173.1(17) . . . . ?
C33 C5 C23 C2 177.0(15) . . . . ?
C33 C5 C23 C32 2(3) . . . . ?
C33 C5 C38 C14 129.0(17) . . . . ?
C33 C5 C38 C40 -118.3(18) . . . . ?
C33 N7 C41 C32 4(2) . . . . ?
C33 N7 C41 C36 -176.5(16) . . . . ?
C34 C4 C15 C9 -176.7(19) . . . . ?
C34 C4 C15 C31 6(3) . . . . ?
C34 C4 C24 C3 -131(2) . . . . ?
C34 C4 C24 C16 119(2) . . . . ?
C34 C35 C57 C29 165(2) . . . . ?
C34 C35 C57 C44 -24(3) . . . . ?
C35 N12 C31 C15 5(3) . . . . ?
C36 C43 C47 C63 2(4) . . . . ?
C36 C62 C65 C63 -2(4) . . . . ?
C37 C28 O1 C11 -172.2(17) . . . . ?
C37 C60 C56A O7A 84(9) . . . . ?
C37 C60 C56A O5A -103(8) . . . . ?
C38 C5 C23 C2 3.1(19) . . . . ?
C38 C5 C23 C32 -172.2(17) . . . . ?
C38 C5 C33 N7 169.9(15) . . . . ?
C38 C14 C20 C60 -176.7(18) . . . . ?
C39 C19 C40 C10 -5(3) . . . . ?
C39 C19 C40 C38 173.9(19) . . . . ?
C39 C22 C48 C10 -2(4) . . . . ?
C40 C10 C48 C22 2(3) . . . . ?
C40 C19 C39 C22 5(3) . . . . ?
C41 N7 C33 C5 1(3) . . . . ?
C41 C36 C43 C47 179(2) . . . . ?
C41 C36 C62 C65 -180(2) . . . . ?
C43 C36 C41 N7 40(3) . . . . ?
C43 C36 C41 C32 -140(2) . . . . ?
C43 C36 C62 C65 -3(4) . . . . ?
C43 C47 C63 C65 -7(4) . . . . ?
C45 C61 O8 C12 158(3) . . . . ?
C47 C63 C65 C62 7(4) . . . . ?
C48 C10 C40 C19 1(3) . . . . ?
C48 C10 C40 C38 -177.3(19) . . . . ?
C48 C22 C39 C19 -2(3) . . . . ?
C52 C29 C57 C35 -179(2) . . . . ?
C52 C29 C57 C44 11(4) . . . . ?
C52 C27 C21 C44 13(4) . . . . ?
C55 C45 C61 O4 106(4) . . . . ?
C55 C45 C61 O8 -71(4) . . . . ?
C55 C45 C61A O8A 102(3) . . . . ?
C55 C45 C61A O4A -94(5) . . . . ?
C55 C49 O3 C67 173.1(17) . . . . ?
C57 C29 C52 C27 -9(4) . . . . ?
C57 C44 C21 C27 -11(4) . . . . ?
C60 C56 O5 C7 -170(3) . . . . ?
C60 C56A O5A C7A 162(6) . . . . ?
C61 C45 C55 C18 -174(2) . . . . ?
C61 C45 C55 C49 5(4) . . . . ?
C62 C36 C41 N7 -143.7(18) . . . . ?
C62 C36 C41 C32 36(3) . . . . ?
C62 C36 C43 C47 3(4) . . . . ?
O1 C28 C37 C30 7(3) . . . . ?
O1 C28 C37 C60 178.6(17) . . . . ?
O5 C56 C60 C20 -112(3) . . . . ?
O5 C56 C60 C37 76(4) . . . . ?
O7 C56 C60 C20 63(4) . . . . ?
O7 C56 C60 C37 -109(4) . . . . ?
O7 C56 O5 C7 15(5) . . . . ?
C21 C27 C52 C29 -1(3) . . . . ?
C21 C44 C57 C29 -1(3) . . . . ?
C21 C44 C57 C35 -172(2) . . . . ?
O24 C28 C37 C30 -175(2) . . . . ?
O24 C28 C37 C60 -4(3) . . . . ?
O24 C28 O1 C11 10(3) . . . . ?
O3 C49 C55 C18 0(3) . . . . ?
O3 C49 C55 C45 -178.8(18) . . . . ?
O2 C49 C55 C18 174(3) . . . . ?
O2 C49 C55 C45 -5(4) . . . . ?
O2 C49 O3 C67 -1(3) . . . . ?
O4 C61 O8 C12 -19(5) . . . . ?
C12A O8A C61A C45 177(8) . . . . ?
C12A O8A C61A O4A 13(10) . . . . ?
C61A C45 C55 C18 162(2) . . . . ?
C61A C45 C55 C49 -19(3) . . . . ?
O7A C56A O5A C7A -25(11) . . . . ?
C25 C25 C42 O29 -14(9) 3_534 . . . ?
C42 O29 C42 C25 7(4) 3_534 . . . ?
O30 C70 C68 C68 -23(18) . . . 4_554 ?
C68 C70 O30 C70 4(3) . . . 4_554 ?
